data_1508474
loop_
_publ_author_name
'Froschauer, Carmen'
'Kahlenberg, Volker'
'Laus, Gerhard'
'Schottenberger, Herwig'

_publ_section_title
;
 Halogen Interactions in 2,4,5-Tribromoimidazolium Salts
;
_journal_issue 3
_journal_name_full Crystals
_journal_page_first 1017
_journal_page_last 1033
_journal_paper_doi 10.3390/cryst2031017
_journal_volume 2
_journal_year 2012
_chemical_formula_moiety 'C8 H8 Br3 N2, F6 P'
_chemical_formula_sum 'C8 H8 Br3 F6 N2 P'
_chemical_formula_weight 516.86
_chemical_name_systematic
;
 ?
;
_space_group_IT_number 2
_symmetry_cell_setting triclinic
_symmetry_space_group_name_Hall '-P 1'
_symmetry_space_group_name_H-M 'P -1'
_atom_sites_solution_hydrogens geom
_atom_sites_solution_primary direct
_atom_sites_solution_secondary difmap
_audit_conform_dict_location ftp://ftp.iucr.org/pub/cif_core.dic
_audit_conform_dict_name cif_core.dic
_audit_conform_dict_version 2.4
_audit_creation_date 2011-04-20T09:42:49-00:00
_audit_creation_method 'WinGX routine CIF_UPDATE'
_cell_angle_alpha 92.476(4)
_cell_angle_beta 100.965(4)
_cell_angle_gamma 92.884(5)
_cell_formula_units_Z 4
_cell_length_a 8.2368(5)
_cell_length_b 13.4522(8)
_cell_length_c 13.6605(6)
_cell_measurement_reflns_used 9571
_cell_measurement_temperature 173(2)
_cell_measurement_theta_max 67.2581
_cell_measurement_theta_min 3.2915
_cell_volume 1481.96(14)
_computing_cell_refinement
;
        CrysAlisPro, Oxford Diffraction Ltd.,
        Version 1.171.34.44 (release 25-10-2010 CrysAlis171 .NET)
        (compiled Oct 25 2010,18:11:34)
;
_computing_data_collection
;
        CrysAlisPro, Oxford Diffraction Ltd.,
        Version 1.171.34.44 (release 25-10-2010 CrysAlis171 .NET)
        (compiled Oct 25 2010,18:11:34)
;
_computing_data_reduction
;
        CrysAlisPro, Oxford Diffraction Ltd.,
        Version 1.171.34.44 (release 25-10-2010 CrysAlis171 .NET)
        (compiled Oct 25 2010,18:11:34)
;
_computing_structure_refinement 'SHELXL-97 (Sheldrick, 2008)'
_computing_structure_solution 'SIR2002 (Burla et al., 2003)'
_diffrn_ambient_temperature 173(2)
_diffrn_detector_area_resol_mean 10.3575
_diffrn_measured_fraction_theta_full 1
_diffrn_measured_fraction_theta_max 0.993
_diffrn_measurement_device_type 'Xcalibur, Ruby, Gemini ultra'
_diffrn_measurement_method '\w scans'
_diffrn_orient_matrix_UB_11 0.1480299
_diffrn_orient_matrix_UB_12 -0.0670272
_diffrn_orient_matrix_UB_13 0.0152848
_diffrn_orient_matrix_UB_21 -0.1195135
_diffrn_orient_matrix_UB_22 -0.0922531
_diffrn_orient_matrix_UB_23 -0.0020847
_diffrn_orient_matrix_UB_31 -0.0151007
_diffrn_orient_matrix_UB_32 -0.0135361
_diffrn_orient_matrix_UB_33 -0.1139999
_diffrn_radiation_monochromator graphite
_diffrn_radiation_type CuK\a
_diffrn_radiation_wavelength 1.5418
_diffrn_reflns_av_R_equivalents 0.0376
_diffrn_reflns_av_unetI/netI 0.0346
_diffrn_reflns_limit_h_max 9
_diffrn_reflns_limit_h_min -9
_diffrn_reflns_limit_k_max 15
_diffrn_reflns_limit_k_min -16
_diffrn_reflns_limit_l_max 12
_diffrn_reflns_limit_l_min -16
_diffrn_reflns_number 16144
_diffrn_reflns_theta_full 67.20
_diffrn_reflns_theta_max 67.68
_diffrn_reflns_theta_min 3.29
_exptl_absorpt_coefficient_mu 11.698
_exptl_absorpt_correction_T_max 1
_exptl_absorpt_correction_T_min 0.44338
_exptl_absorpt_correction_type multi-scan
_exptl_absorpt_process_details
;
        CrysAlisPro, Oxford Diffraction Ltd.,
        Version 1.171.34.44 (release 25-10-2010 CrysAlis171 .NET)
        (compiled Oct 25 2010,18:11:34)
        Empirical absorption correction using spherical harmonics,
 implemented in SCALE3 ABSPACK scaling algorithm.
;
_exptl_crystal_colour colourless
_exptl_crystal_density_diffrn 2.317
_exptl_crystal_density_method 'not measured'
_exptl_crystal_description 'thin plate'
_exptl_crystal_F_000 976
_exptl_crystal_size_max 0.16
_exptl_crystal_size_mid 0.12
_exptl_crystal_size_min 0.01
_refine_diff_density_max 1.824
_refine_diff_density_min -0.793
_refine_diff_density_rms 0.131
_refine_ls_extinction_method none
_refine_ls_goodness_of_fit_ref 1.027
_refine_ls_hydrogen_treatment constr
_refine_ls_matrix_type full
_refine_ls_number_parameters 363
_refine_ls_number_reflns 5289
_refine_ls_number_restraints 0
_refine_ls_restrained_S_all 1.027
_refine_ls_R_factor_all 0.0433
_refine_ls_R_factor_gt 0.0392
_refine_ls_shift/su_max 0
_refine_ls_shift/su_mean 0
_refine_ls_structure_factor_coef Fsqd
_refine_ls_weighting_details 'calc w=1/[\s^2^(Fo^2^)+(0.0573P)^2^+4.4198P] where P=(Fo^2^+2Fc^2^)/3'
_refine_ls_weighting_scheme calc
_refine_ls_wR_factor_gt 0.1024
_refine_ls_wR_factor_ref 0.1057
_reflns_number_gt 4748
_reflns_number_total 5289
_reflns_threshold_expression >2\s(I)
_cod_data_source_file C8H8Br3F6N2P_P-1_CCDC881954_crystals-02-01017-s001_DC209.cif
_cod_data_source_block cf251_2_chateigner_1508474
_cod_database_code 1508474

loop_
_symmetry_equiv_pos_as_xyz
'x, y, z'
'-x, -y, -z'

loop_
_atom_site_label
_atom_site_type_symbol
_atom_site_fract_x
_atom_site_fract_y
_atom_site_fract_z
_atom_site_U_iso_or_equiv
_atom_site_adp_type
_atom_site_occupancy
_atom_site_symmetry_multiplicity
_atom_site_calc_flag
_atom_site_refinement_flags
Br21 Br 0.75889(7) 0.47637(4) 0.48418(4) 0.03731(15) Uani 1 1 d .
Br32 Br 0.53092(6) 0.44256(3) 0.21258(4) 0.03252(14) Uani 1 1 d .
Br11 Br 0.92462(7) 0.23175(4) 0.81014(4) 0.03742(15) Uani 1 1 d .
Br31 Br 0.87661(7) 0.23400(4) 0.38993(4) 0.03816(15) Uani 1 1 d .
Br22 Br 0.39323(7) 0.25140(5) 0.36760(4) 0.04186(15) Uani 1 1 d .
Br12 Br 0.29516(7) 0.09453(4) -0.03132(4) 0.04284(16) Uani 1 1 d .
P1 P 0.38415(14) 0.27930(8) 0.66405(8) 0.0249(2) Uani 1 1 d .
P2 P 0.85902(14) 0.19774(9) 0.09286(9) 0.0300(3) Uani 1 1 d .
N22 N 0.3402(5) 0.1601(3) 0.1709(3) 0.0276(8) Uani 1 1 d .
N21 N 0.8455(4) 0.3631(3) 0.6555(3) 0.0238(7) Uani 1 1 d .
F11 F 0.5116(4) 0.2076(2) 0.6260(3) 0.0440(7) Uani 1 1 d .
F12 F 0.5141(4) 0.3058(3) 0.7647(2) 0.0518(8) Uani 1 1 d .
F14 F 0.2544(4) 0.2529(2) 0.5620(2) 0.0423(7) Uani 1 1 d .
C62 C 0.2142(8) 0.4819(5) -0.0222(5) 0.0478(13) Uani 1 1 d .
H62 H 0.1436 0.5358 -0.0247 0.057 Uiso 1 1 calc R
F13 F 0.4631(4) 0.3701(2) 0.6128(2) 0.0396(7) Uani 1 1 d .
F22 F 0.9958(5) 0.2098(4) 0.1918(3) 0.0737(12) Uani 1 1 d .
F16 F 0.3044(4) 0.1889(2) 0.7135(2) 0.0466(8) Uani 1 1 d .
F15 F 0.2563(4) 0.3517(3) 0.6995(3) 0.0569(9) Uani 1 1 d .
N11 N 0.9042(4) 0.2181(3) 0.6001(3) 0.0254(8) Uani 1 1 d .
F25 F 0.7835(6) 0.2934(4) 0.1296(5) 0.105(2) Uani 1 1 d .
C12 C 0.3481(5) 0.1822(3) 0.0778(3) 0.0259(9) Uani 1 1 d .
C41 C 0.9550(6) 0.1144(3) 0.5965(4) 0.0317(10) Uani 1 1 d .
H41A H 1.0441 0.1102 0.5573 0.038 Uiso 1 1 calc R
H41B H 0.9999 0.0953 0.6651 0.038 Uiso 1 1 calc R
C32 C 0.4367(5) 0.3155(3) 0.1746(3) 0.0256(9) Uani 1 1 d .
F24 F 0.7239(6) 0.1863(6) -0.0047(4) 0.114(2) Uani 1 1 d .
C71 C 0.8212(6) 0.4486(3) 0.7227(4) 0.0311(10) Uani 1 1 d .
H71A H 0.7987 0.4234 0.7861 0.037 Uiso 1 1 calc R
H71B H 0.7237 0.4838 0.6911 0.037 Uiso 1 1 calc R
C72 C 0.2905(6) 0.0606(4) 0.2031(4) 0.0380(11) Uani 1 1 d .
H72A H 0.2142 0.0236 0.1471 0.046 Uiso 1 1 calc R
H72B H 0.2312 0.0693 0.2592 0.046 Uiso 1 1 calc R
F26 F 0.7310(7) 0.1344(5) 0.1398(5) 0.1057(19) Uani 1 1 d .
C42 C 0.4195(7) 0.3348(4) -0.0108(4) 0.0367(11) Uani 1 1 d .
H42A H 0.534 0.3642 -0.0042 0.044 Uiso 1 1 calc R
H42B H 0.3944 0.2899 -0.0718 0.044 Uiso 1 1 calc R
N12 N 0.4057(5) 0.2774(3) 0.0778(3) 0.0254(8) Uani 1 1 d .
C22 C 0.3942(6) 0.2439(3) 0.2325(3) 0.0281(9) Uani 1 1 d .
F21 F 0.9385(6) 0.1065(5) 0.0531(7) 0.148(4) Uani 1 1 d .
F23 F 0.9884(7) 0.2621(6) 0.0451(4) 0.112(2) Uani 1 1 d .
C21 C 0.8290(5) 0.3663(3) 0.5531(3) 0.0261(9) Uani 1 1 d .
C81 C 0.9707(7) 0.5206(4) 0.7446(4) 0.0437(13) Uani 1 1 d .
H81A H 1.0648 0.4879 0.7823 0.065 Uiso 1 1 calc R
H81B H 0.947 0.5787 0.7842 0.065 Uiso 1 1 calc R
H81C H 0.9979 0.5421 0.6817 0.065 Uiso 1 1 calc R
C11 C 0.8902(5) 0.2732(3) 0.6823(3) 0.0239(9) Uani 1 1 d .
C52 C 0.3028(6) 0.4142(4) -0.0191(4) 0.0366(11) Uani 1 1 d .
C51 C 0.8163(6) 0.0443(3) 0.5514(4) 0.0318(10) Uani 1 1 d .
C31 C 0.8660(5) 0.2767(3) 0.5186(3) 0.0257(9) Uani 1 1 d .
C82 C 0.4417(8) 0.0015(4) 0.2356(5) 0.0506(15) Uani 1 1 d .
H82A H 0.4979 -0.0091 0.1792 0.076 Uiso 1 1 calc R
H82B H 0.4073 -0.0631 0.2581 0.076 Uiso 1 1 calc R
H82C H 0.5177 0.0386 0.2905 0.076 Uiso 1 1 calc R
C61 C 0.7115(7) -0.0146(4) 0.5135(4) 0.0395(12) Uani 1 1 d .
H61 H 0.6263 -0.0624 0.4828 0.047 Uiso 1 1 calc R

loop_
_atom_site_aniso_label
_atom_site_aniso_U_11
_atom_site_aniso_U_22
_atom_site_aniso_U_33
_atom_site_aniso_U_23
_atom_site_aniso_U_13
_atom_site_aniso_U_12
Br21 0.0393(3) 0.0332(3) 0.0373(3) 0.0102(2) -0.0007(2) 0.0051(2)
Br32 0.0354(3) 0.0263(2) 0.0364(3) -0.00567(19) 0.0105(2) -0.00077(19)
Br11 0.0379(3) 0.0481(3) 0.0267(3) 0.0110(2) 0.0055(2) 0.0018(2)
Br31 0.0441(3) 0.0468(3) 0.0241(2) -0.0052(2) 0.0097(2) 0.0016(2)
Br22 0.0473(3) 0.0548(3) 0.0262(3) 0.0059(2) 0.0131(2) 0.0026(2)
Br12 0.0420(3) 0.0403(3) 0.0422(3) -0.0165(2) 0.0025(2) 0.0011(2)
P1 0.0231(5) 0.0241(5) 0.0275(6) 0.0011(4) 0.0048(4) 0.0009(4)
P2 0.0254(6) 0.0347(6) 0.0302(6) -0.0034(5) 0.0072(5) 0.0026(5)
N22 0.0278(19) 0.0221(18) 0.034(2) 0.0068(15) 0.0074(16) 0.0035(15)
N21 0.0188(17) 0.0280(19) 0.0243(18) -0.0008(15) 0.0042(14) 0.0013(14)
F11 0.0376(16) 0.0322(15) 0.065(2) -0.0005(14) 0.0171(15) 0.0086(12)
F12 0.0448(18) 0.072(2) 0.0330(16) 0.0025(15) -0.0024(14) -0.0117(16)
F14 0.0331(15) 0.0552(18) 0.0343(15) 0.0044(13) -0.0017(12) -0.0107(13)
C62 0.047(3) 0.047(3) 0.049(3) 0.016(3) 0.006(3) 0.005(3)
F13 0.0325(15) 0.0310(14) 0.0545(18) 0.0136(13) 0.0052(13) -0.0025(12)
F22 0.050(2) 0.114(4) 0.052(2) -0.010(2) -0.0060(17) 0.028(2)
F16 0.0413(17) 0.0485(18) 0.0508(18) 0.0208(14) 0.0098(14) -0.0077(14)
F15 0.0434(18) 0.0490(19) 0.084(3) -0.0139(18) 0.0280(18) 0.0096(15)
N11 0.0238(18) 0.0226(18) 0.0294(19) -0.0004(15) 0.0042(15) 0.0017(14)
F25 0.050(2) 0.070(3) 0.179(6) -0.050(3) -0.009(3) 0.020(2)
C12 0.022(2) 0.027(2) 0.029(2) -0.0016(17) 0.0070(17) 0.0045(17)
C41 0.030(2) 0.025(2) 0.040(3) 0.0002(19) 0.006(2) 0.0037(18)
C32 0.023(2) 0.024(2) 0.031(2) -0.0005(17) 0.0088(17) 0.0030(17)
F24 0.058(3) 0.213(7) 0.058(3) -0.040(4) -0.018(2) 0.023(3)
C71 0.033(2) 0.028(2) 0.034(2) -0.0061(19) 0.011(2) 0.0035(19)
C72 0.036(3) 0.029(2) 0.053(3) 0.014(2) 0.014(2) 0.003(2)
F26 0.075(3) 0.113(4) 0.141(5) 0.041(4) 0.047(3) -0.020(3)
C42 0.039(3) 0.038(3) 0.036(3) 0.015(2) 0.012(2) 0.003(2)
N12 0.0294(19) 0.0251(18) 0.0238(18) 0.0032(14) 0.0095(15) 0.0043(15)
C22 0.030(2) 0.030(2) 0.027(2) 0.0059(18) 0.0096(18) 0.0035(18)
F21 0.056(3) 0.120(5) 0.250(9) -0.127(6) 0.014(4) 0.014(3)
F23 0.083(3) 0.164(6) 0.095(4) 0.043(4) 0.036(3) -0.030(4)
C21 0.022(2) 0.031(2) 0.025(2) 0.0049(17) 0.0023(17) 0.0019(17)
C81 0.042(3) 0.038(3) 0.047(3) -0.012(2) 0.005(2) -0.005(2)
C11 0.020(2) 0.028(2) 0.023(2) 0.0002(17) 0.0045(16) -0.0016(17)
C52 0.035(3) 0.043(3) 0.032(3) 0.015(2) 0.006(2) -0.002(2)
C51 0.034(3) 0.024(2) 0.039(3) 0.0008(19) 0.011(2) 0.006(2)
C31 0.022(2) 0.033(2) 0.022(2) -0.0030(17) 0.0055(16) -0.0017(17)
C82 0.050(3) 0.034(3) 0.073(4) 0.024(3) 0.018(3) 0.016(2)
C61 0.039(3) 0.028(2) 0.052(3) -0.002(2) 0.010(2) 0.001(2)

loop_
_atom_type_symbol
_atom_type_description
_atom_type_scat_dispersion_real
_atom_type_scat_dispersion_imag
_atom_type_scat_source
C C 0.0181 0.0091 'International Tables Vol C Tables 4.2.6.8 and 6.1.1.4'
H H 0 0 'International Tables Vol C Tables 4.2.6.8 and 6.1.1.4'
N N 0.0311 0.018 'International Tables Vol C Tables 4.2.6.8 and 6.1.1.4'
F F 0.0727 0.0534 'International Tables Vol C Tables 4.2.6.8 and 6.1.1.4'
P P 0.2955 0.4335 'International Tables Vol C Tables 4.2.6.8 and 6.1.1.4'
Br Br -0.6763 1.2805 'International Tables Vol C Tables 4.2.6.8 and 6.1.1.4'

loop_
_geom_angle_atom_site_label_1
_geom_angle_atom_site_label_2
_geom_angle_atom_site_label_3
_geom_angle
F12 P1 F16 90.81(18)
F12 P1 F15 90.8(2)
F16 P1 F15 90.1(2)
F12 P1 F14 179.48(19)
F16 P1 F14 89.62(17)
F15 P1 F14 89.5(2)
F12 P1 F11 90.10(19)
F16 P1 F11 90.80(18)
F15 P1 F11 178.7(2)
F14 P1 F11 89.60(18)
F12 P1 F13 89.91(18)
F16 P1 F13 179.28(19)
F15 P1 F13 89.95(19)
F14 P1 F13 89.66(16)
F11 P1 F13 89.16(17)
F21 P2 F25 177.0(4)
F21 P2 F24 87.7(4)
F25 P2 F24 91.9(3)
F21 P2 F26 94.8(4)
F25 P2 F26 88.1(4)
F24 P2 F26 84.9(4)
F21 P2 F22 92.5(3)
F25 P2 F22 87.9(3)
F24 P2 F22 179.8(3)
F26 P2 F22 95.1(3)
F21 P2 F23 85.3(4)
F25 P2 F23 91.8(4)
F24 P2 F23 95.0(4)
F26 P2 F23 179.9(4)
F22 P2 F23 85.0(3)
C12 N22 C22 108.0(4)
C12 N22 C72 125.7(4)
C22 N22 C72 126.2(4)
C11 N21 C21 108.7(4)
C11 N21 C71 126.8(4)
C21 N21 C71 124.5(4)
C52 C62 H62 180
C11 N11 C31 107.9(4)
C11 N11 C41 126.5(4)
C31 N11 C41 125.6(4)
N22 C12 N12 109.1(4)
N22 C12 Br12 124.9(3)
N12 C12 Br12 126.0(3)
C51 C41 N11 111.9(4)
C51 C41 H41A 109.2
N11 C41 H41A 109.2
C51 C41 H41B 109.2
N11 C41 H41B 109.2
H41A C41 H41B 107.9
C22 C32 N12 108.1(4)
C22 C32 Br32 128.7(4)
N12 C32 Br32 123.1(3)
N21 C71 C81 111.7(4)
N21 C71 H71A 109.3
C81 C71 H71A 109.3
N21 C71 H71B 109.3
C81 C71 H71B 109.3
H71A C71 H71B 108
N22 C72 C82 110.4(4)
N22 C72 H72A 109.6
C82 C72 H72A 109.6
N22 C72 H72B 109.6
C82 C72 H72B 109.6
H72A C72 H72B 108.1
C52 C42 N12 109.4(4)
C52 C42 H42A 109.8
N12 C42 H42A 109.8
C52 C42 H42B 109.8
N12 C42 H42B 109.8
H42A C42 H42B 108.2
C12 N12 C32 107.6(4)
C12 N12 C42 126.8(4)
C32 N12 C42 125.4(4)
C32 C22 N22 107.2(4)
C32 C22 Br22 129.0(4)
N22 C22 Br22 123.7(3)
C31 C21 N21 107.3(4)
C31 C21 Br21 129.8(4)
N21 C21 Br21 122.8(3)
C71 C81 H81A 109.5
C71 C81 H81B 109.5
H81A C81 H81B 109.5
C71 C81 H81C 109.5
H81A C81 H81C 109.5
H81B C81 H81C 109.5
N21 C11 N11 108.6(4)
N21 C11 Br11 125.3(3)
N11 C11 Br11 126.1(3)
C62 C52 C42 176.5(6)
C61 C51 C41 176.5(5)
C21 C31 N11 107.4(4)
C21 C31 Br31 129.2(4)
N11 C31 Br31 123.4(3)
C72 C82 H82A 109.5
C72 C82 H82B 109.5
H82A C82 H82B 109.5
C72 C82 H82C 109.5
H82A C82 H82C 109.5
H82B C82 H82C 109.5
C51 C61 H61 180

loop_
_geom_bond_atom_site_label_1
_geom_bond_atom_site_label_2
_geom_bond_distance
Br21 C21 1.847(4)
Br32 C32 1.852(4)
Br11 C11 1.831(4)
Br31 C31 1.845(4)
Br22 C22 1.846(5)
Br12 C12 1.831(4)
P1 F12 1.588(3)
P1 F16 1.590(3)
P1 F15 1.596(3)
P1 F14 1.601(3)
P1 F11 1.602(3)
P1 F13 1.604(3)
P2 F21 1.546(5)
P2 F25 1.561(4)
P2 F24 1.562(4)
P2 F26 1.570(5)
P2 F22 1.583(4)
P2 F23 1.591(5)
N22 C12 1.332(6)
N22 C22 1.379(6)
N22 C72 1.488(6)
N21 C11 1.328(6)
N21 C21 1.382(6)
N21 C71 1.486(6)
C62 C52 1.193(8)
C62 H62 0.95
N11 C11 1.345(6)
N11 C31 1.388(6)
N11 C41 1.478(6)
C12 N12 1.343(6)
C41 C51 1.465(7)
C41 H41A 0.99
C41 H41B 0.99
C32 C22 1.346(7)
C32 N12 1.370(6)
C71 C81 1.503(7)
C71 H71A 0.99
C71 H71B 0.99
C72 C82 1.517(7)
C72 H72A 0.99
C72 H72B 0.99
C42 C52 1.466(8)
C42 N12 1.483(6)
C42 H42A 0.99
C42 H42B 0.99
C21 C31 1.345(7)
C81 H81A 0.98
C81 H81B 0.98
C81 H81C 0.98
C51 C61 1.168(7)
C82 H82A 0.98
C82 H82B 0.98
C82 H82C 0.98
C61 H61 0.95

loop_
_geom_torsion_atom_site_label_1
_geom_torsion_atom_site_label_2
_geom_torsion_atom_site_label_3
_geom_torsion_atom_site_label_4
_geom_torsion
C22 N22 C12 N12 0.1(5)
C72 N22 C12 N12 -176.9(4)
C22 N22 C12 Br12 178.2(3)
C72 N22 C12 Br12 1.2(6)
C11 N11 C41 C51 109.4(5)
C31 N11 C41 C51 -72.1(6)
C11 N21 C71 C81 98.4(5)
C21 N21 C71 C81 -79.6(6)
C12 N22 C72 C82 93.0(6)
C22 N22 C72 C82 -83.5(6)
N22 C12 N12 C32 0.8(5)
Br12 C12 N12 C32 -177.3(3)
N22 C12 N12 C42 -174.1(4)
Br12 C12 N12 C42 7.8(6)
C22 C32 N12 C12 -1.4(5)
Br32 C32 N12 C12 175.9(3)
C22 C32 N12 C42 173.6(4)
Br32 C32 N12 C42 -9.1(6)
C52 C42 N12 C12 112.7(5)
C52 C42 N12 C32 -61.4(6)
N12 C32 C22 N22 1.4(5)
Br32 C32 C22 N22 -175.6(3)
N12 C32 C22 Br22 -175.4(3)
Br32 C32 C22 Br22 7.5(7)
C12 N22 C22 C32 -1.0(5)
C72 N22 C22 C32 176.0(4)
C12 N22 C22 Br22 176.1(3)
C72 N22 C22 Br22 -6.9(6)
C11 N21 C21 C31 -0.5(5)
C71 N21 C21 C31 177.9(4)
C11 N21 C21 Br21 177.1(3)
C71 N21 C21 Br21 -4.6(6)
C21 N21 C11 N11 0.4(5)
C71 N21 C11 N11 -177.9(4)
C21 N21 C11 Br11 -179.1(3)
C71 N21 C11 Br11 2.7(6)
C31 N11 C11 N21 -0.1(5)
C41 N11 C11 N21 178.5(4)
C31 N11 C11 Br11 179.3(3)
C41 N11 C11 Br11 -2.0(6)
N21 C21 C31 N11 0.4(5)
Br21 C21 C31 N11 -177.0(3)
N21 C21 C31 Br31 -177.0(3)
Br21 C21 C31 Br31 5.6(7)
C11 N11 C31 C21 -0.2(5)
C41 N11 C31 C21 -178.8(4)
C11 N11 C31 Br31 177.5(3)
C41 N11 C31 Br31 -1.2(6)
